data_2216385
loop_
_publ_author_name
'Hongyun Wang'
'Handong Yin'
'Daqi Wang'

_publ_section_title
;
 (5-Bromosalicylato)triphenyltin(IV)
;
_journal_coeditor_code CV2335
_journal_issue 12
_journal_name_full 'Acta Crystallographica Section E'
_journal_page_first m2955
_journal_page_last m2955
_journal_paper_doi 10.1107/S1600536807055249
_journal_volume 63
_journal_year 2007
_chemical_formula_iupac '[Sn (C6 H5)3 (C7 H4 Br O3)]'
_chemical_formula_moiety 'C25 H19 Br O3 Sn'
_chemical_formula_sum 'C25 H19 Br O3 Sn'
_chemical_formula_weight 566.00
_chemical_name_systematic
;
(5-Bromosalicylato)triphenyltin(IV)
;
_space_group_IT_number 2
_symmetry_cell_setting triclinic
_symmetry_space_group_name_Hall '-P 1'
_symmetry_space_group_name_H-M 'P -1'
_atom_sites_solution_hydrogens geom
_atom_sites_solution_primary direct
_atom_sites_solution_secondary difmap
_audit_creation_method SHELXL-97
_cell_angle_alpha 113.920(7)
_cell_angle_beta 92.418(8)
_cell_angle_gamma 93.818(9)
_cell_formula_units_Z 4
_cell_length_a 11.434(7)
_cell_length_b 14.233(9)
_cell_length_c 15.453(10)
_cell_measurement_reflns_used 2851
_cell_measurement_temperature 298(2)
_cell_measurement_theta_max 22.228
_cell_measurement_theta_min 2.405
_cell_volume 2287(3)
_computing_cell_refinement 'SAINT (Siemens, 1996)'
_computing_data_collection 'SMART (Siemens, 1996)'
_computing_data_reduction 'SAINT (Siemens, 1996)'
_computing_molecular_graphics 'SHELXTL (Sheldrick, 1997b)'
_computing_publication_material 'SHELXTL (Sheldrick, 1997b)'
_computing_structure_refinement 'SHELXL97 (Sheldrick, 1997a)'
_computing_structure_solution 'SHELXS97 (Sheldrick, 1997a)'
_diffrn_ambient_temperature 298(2)
_diffrn_measured_fraction_theta_full 0.977
_diffrn_measured_fraction_theta_max 0.977
_diffrn_measurement_device_type 'Bruker SMART CCD area-detector'
_diffrn_measurement_method 'phi and omega scans'
_diffrn_radiation_monochromator graphite
_diffrn_radiation_source 'fine-focus sealed tube'
_diffrn_radiation_type MoK\a
_diffrn_radiation_wavelength 0.71073
_diffrn_reflns_av_R_equivalents 0.0418
_diffrn_reflns_av_sigmaI/netI 0.1079
_diffrn_reflns_limit_h_max 13
_diffrn_reflns_limit_h_min -8
_diffrn_reflns_limit_k_max 16
_diffrn_reflns_limit_k_min -16
_diffrn_reflns_limit_l_max 18
_diffrn_reflns_limit_l_min -18
_diffrn_reflns_number 11810
_diffrn_reflns_theta_full 25.01
_diffrn_reflns_theta_max 25.01
_diffrn_reflns_theta_min 1.45
_exptl_absorpt_coefficient_mu 2.887
_exptl_absorpt_correction_T_max 0.3840
_exptl_absorpt_correction_T_min 0.3152
_exptl_absorpt_correction_type multi-scan
_exptl_absorpt_process_details '(SADABS; Sheldrick, 1996)'
_exptl_crystal_colour colourless
_exptl_crystal_density_diffrn 1.644
_exptl_crystal_density_method 'not measured'
_exptl_crystal_description block
_exptl_crystal_F_000 1112
_exptl_crystal_size_max 0.52
_exptl_crystal_size_mid 0.47
_exptl_crystal_size_min 0.41
_refine_diff_density_max 1.489
_refine_diff_density_min -1.083
_refine_ls_extinction_method none
_refine_ls_goodness_of_fit_ref 1.001
_refine_ls_hydrogen_treatment constr
_refine_ls_matrix_type full
_refine_ls_number_parameters 541
_refine_ls_number_reflns 7898
_refine_ls_number_restraints 1
_refine_ls_restrained_S_all 1.005
_refine_ls_R_factor_all 0.1107
_refine_ls_R_factor_gt 0.0497
_refine_ls_shift/su_max 0.001
_refine_ls_shift/su_mean 0.000
_refine_ls_structure_factor_coef Fsqd
_refine_ls_weighting_details 'calc w=1/[\s^2^(Fo^2^)+(0.03P)^2^] where P=(Fo^2^+2Fc^2^)/3'
_refine_ls_weighting_scheme calc
_refine_ls_wR_factor_gt 0.0862
_refine_ls_wR_factor_ref 0.1037
_reflns_number_gt 4460
_reflns_number_total 7898
_reflns_threshold_expression >2sigma(I)
_cod_data_source_file cv2335.cif
_cod_data_source_block I
_cod_depositor_comments
;
The following automatic conversions were performed:
'_symmetry_cell_setting' value 'Triclinic' changed to 'triclinic'
according to '/home/saulius/struct/CIF-dictionaries/cif_core.dic'
dictionary named 'cif_core.dic' version 2.4.1 from 2010-06-29.

Automatic conversion script
Id: cif_fix_enum 1527 2010-12-29 10:47:43Z saulius 

The following automatic conversions were performed:

'_symmetry_cell_setting' value 'Triclinic' changed to 'triclinic'
according to /home/saulius/struct/CIF-dictionaries/cif_core.dic
dictionary named 'cif_core.dic' version 2.4.1 from 2010-06-29.

Automatic conversion script
Id: cif_fix_values 1715 2011-07-08 13:25:40Z adriana 
;
_cod_database_code 2216385
_cod_database_fobs_code 2216385

loop_
_symmetry_equiv_pos_as_xyz
'x, y, z'
'-x, -y, -z'

loop_
_atom_site_type_symbol
_atom_site_label
_atom_site_fract_x
_atom_site_fract_y
_atom_site_fract_z
_atom_site_U_iso_or_equiv
_atom_site_adp_type
_atom_site_calc_flag
_atom_site_refinement_flags
_atom_site_occupancy
Sn Sn1 0.73602(4) 0.56543(3) 0.32221(3) 0.04496(16) Uani d . 1
Sn Sn2 0.84682(4) 0.90686(4) 0.12077(3) 0.04421(16) Uani d . 1
O O1 0.7057(4) 0.5070(3) 0.1778(3) 0.0520(12) Uani d . 1
O O2 0.6858(4) 0.6686(4) 0.1996(3) 0.0572(13) Uani d . 1
O O3 0.6488(4) 0.7113(3) 0.0540(3) 0.0632(14) Uani d . 1
H H3 0.6599 0.7239 0.1105 0.095 Uiso calc R 1
O O4 0.9747(4) 1.0319(3) 0.1780(3) 0.0536(13) Uani d . 1
O O5 1.0545(4) 0.9425(4) 0.2486(4) 0.0734(16) Uani d . 1
O O6 1.2595(6) 1.0097(6) 0.3379(5) 0.122(3) Uani d . 1
H H6 1.2034 0.9675 0.3105 0.183 Uiso calc R 1
Br Br1 0.63956(9) 0.25806(6) -0.18809(6) 0.0788(3) Uani d . 1
Br Br2 1.19838(15) 1.41108(11) 0.30941(9) 0.1746(7) Uani d . 1
C C1 0.6843(6) 0.5753(6) 0.1463(5) 0.0467(18) Uani d . 1
C C2 0.6638(5) 0.5393(5) 0.0428(5) 0.0411(17) Uani d . 1
C C3 0.6493(6) 0.6095(6) 0.0026(5) 0.0518(19) Uani d . 1
C C4 0.6349(7) 0.5739(6) -0.0959(6) 0.066(2) Uani d . 1
H H4 0.6281 0.6204 -0.1238 0.079 Uiso calc R 1
C C5 0.6308(7) 0.4693(6) -0.1519(5) 0.064(2) Uani d . 1
H H5 0.6194 0.4453 -0.2176 0.077 Uiso calc R 1
C C6 0.6433(6) 0.4013(5) -0.1114(5) 0.0469(18) Uani d . 1
C C7 0.6595(5) 0.4357(5) -0.0149(5) 0.0478(18) Uani d . 1
H H7 0.6677 0.3886 0.0120 0.057 Uiso calc R 1
C C8 0.7657(6) 0.4229(5) 0.3271(5) 0.0499(19) Uani d D 1
C C9 0.7073(8) 0.3321(6) 0.2696(6) 0.089(3) Uani d . 1
H H9 0.6496 0.3315 0.2251 0.107 Uiso calc R 1
C C10 0.7293(12) 0.2403(6) 0.2739(7) 0.123(4) Uani d . 1
H H10 0.6870 0.1790 0.2332 0.148 Uiso calc R 1
C C11 0.8125(11) 0.2406(8) 0.3374(8) 0.102(4) Uani d . 1
H H11 0.8268 0.1790 0.3417 0.122 Uiso calc R 1
C C12 0.8754(8) 0.3279(8) 0.3948(8) 0.095(3) Uani d . 1
H H12 0.9348 0.3265 0.4370 0.114 Uiso calc R 1
C C13 0.8525(7) 0.4185(6) 0.3914(6) 0.070(2) Uani d D 1
H H13 0.8955 0.4791 0.4327 0.084 Uiso calc R 1
C C14 0.5805(6) 0.6271(5) 0.3818(4) 0.0397(17) Uani d . 1
C C15 0.5098(7) 0.5749(5) 0.4219(5) 0.054(2) Uani d . 1
H H15 0.5290 0.5120 0.4207 0.064 Uiso calc R 1
C C16 0.4100(7) 0.6182(7) 0.4639(5) 0.070(2) Uani d . 1
H H16 0.3625 0.5843 0.4917 0.084 Uiso calc R 1
C C17 0.3814(7) 0.7104(8) 0.4645(5) 0.072(2) Uani d . 1
H H17 0.3145 0.7389 0.4925 0.086 Uiso calc R 1
C C18 0.4490(7) 0.7589(6) 0.4251(5) 0.061(2) Uani d . 1
H H18 0.4285 0.8211 0.4254 0.073 Uiso calc R 1
C C19 0.5483(6) 0.7192(5) 0.3841(5) 0.0512(19) Uani d . 1
H H19 0.5947 0.7551 0.3574 0.061 Uiso calc R 1
C C20 0.8909(6) 0.6673(6) 0.3631(5) 0.0533(19) Uani d . 1
C C21 0.9877(8) 0.6457(7) 0.3116(6) 0.079(3) Uani d . 1
H H21 0.9842 0.5852 0.2566 0.095 Uiso calc R 1
C C22 1.0898(8) 0.7106(9) 0.3383(7) 0.099(3) Uani d . 1
H H22 1.1556 0.6924 0.3038 0.118 Uiso calc R 1
C C23 1.0931(8) 0.8006(8) 0.4151(8) 0.083(3) Uani d . 1
H H23 1.1602 0.8467 0.4309 0.099 Uiso calc R 1
C C24 1.0017(9) 0.8253(7) 0.4694(7) 0.084(3) Uani d . 1
H H24 1.0072 0.8865 0.5239 0.101 Uiso calc R 1
C C25 0.8973(7) 0.7585(6) 0.4437(6) 0.067(2) Uani d . 1
H H25 0.8334 0.7756 0.4806 0.080 Uiso calc R 1
C C26 1.0539(6) 1.0204(7) 0.2325(5) 0.056(2) Uani d . 1
C C27 1.1469(6) 1.1072(7) 0.2778(5) 0.062(2) Uani d . 1
C C28 1.2458(8) 1.0956(9) 0.3280(6) 0.085(3) Uani d . 1
C C29 1.3333(12) 1.1784(11) 0.3673(9) 0.129(6) Uani d . 1
H H29 1.4011 1.1718 0.3990 0.155 Uiso calc R 1
C C30 1.3190(12) 1.2661(13) 0.3590(9) 0.144(7) Uani d . 1
H H30 1.3782 1.3200 0.3854 0.173 Uiso calc R 1
C C31 1.2216(10) 1.2814(8) 0.3137(6) 0.107(4) Uani d . 1
C C32 1.1341(7) 1.2010(7) 0.2719(5) 0.074(3) Uani d . 1
H H32 1.0676 1.2096 0.2402 0.089 Uiso calc R 1
C C33 0.7522(6) 0.9299(5) 0.2414(5) 0.0499(19) Uani d . 1
C C34 0.8015(7) 0.9261(5) 0.3224(5) 0.062(2) Uani d . 1
H H34 0.8773 0.9062 0.3230 0.075 Uiso calc R 1
C C35 0.7407(10) 0.9510(6) 0.4028(6) 0.082(3) Uani d . 1
H H35 0.7762 0.9497 0.4575 0.098 Uiso calc R 1
C C36 0.6303(11) 0.9772(7) 0.4019(8) 0.097(4) Uani d . 1
H H36 0.5898 0.9944 0.4564 0.116 Uiso calc R 1
C C37 0.5765(9) 0.9790(7) 0.3219(9) 0.104(4) Uani d . 1
H H37 0.4990 0.9949 0.3211 0.124 Uiso calc R 1
C C38 0.6395(7) 0.9566(6) 0.2412(6) 0.072(2) Uani d . 1
H H38 0.6046 0.9600 0.1872 0.087 Uiso calc R 1
C C39 0.7617(6) 0.9608(5) 0.0278(4) 0.0469(18) Uani d . 1
C C40 0.6655(8) 0.9063(7) -0.0313(6) 0.087(3) Uani d . 1
H H40 0.6358 0.8444 -0.0302 0.104 Uiso calc R 1
C C41 0.6120(8) 0.9415(8) -0.0922(7) 0.103(3) Uani d . 1
H H41 0.5470 0.9030 -0.1319 0.124 Uiso calc R 1
C C42 0.6530(8) 1.0315(8) -0.0950(6) 0.085(3) Uani d . 1
H H42 0.6158 1.0554 -0.1358 0.102 Uiso calc R 1
C C43 0.7477(8) 1.0857(7) -0.0385(7) 0.091(3) Uani d . 1
H H43 0.7768 1.1474 -0.0403 0.110 Uiso calc R 1
C C44 0.8026(7) 1.0501(6) 0.0228(6) 0.079(3) Uani d . 1
H H44 0.8687 1.0883 0.0612 0.095 Uiso calc R 1
C C45 0.9356(6) 0.7777(5) 0.0486(5) 0.0478(18) Uani d . 1
C C46 0.9812(7) 0.7202(6) 0.0937(6) 0.076(2) Uani d . 1
H H46 0.9700 0.7381 0.1575 0.091 Uiso calc R 1
C C47 1.0421(9) 0.6379(7) 0.0463(8) 0.101(3) Uani d . 1
H H47 1.0719 0.5997 0.0774 0.121 Uiso calc R 1
C C48 1.0587(8) 0.6121(7) -0.0455(9) 0.104(4) Uani d . 1
H H48 1.1013 0.5563 -0.0776 0.125 Uiso calc R 1
C C49 1.0150(8) 0.6655(8) -0.0921(7) 0.110(4) Uani d . 1
H H49 1.0271 0.6468 -0.1559 0.132 Uiso calc R 1
C C50 0.9517(6) 0.7488(6) -0.0443(6) 0.069(2) Uani d . 1
H H50 0.9200 0.7851 -0.0766 0.083 Uiso calc R 1

loop_
_atom_site_aniso_label
_atom_site_aniso_U_11
_atom_site_aniso_U_22
_atom_site_aniso_U_33
_atom_site_aniso_U_12
_atom_site_aniso_U_13
_atom_site_aniso_U_23
Sn1 0.0528(3) 0.0453(3) 0.0366(3) -0.0001(3) -0.0015(2) 0.0178(2)
Sn2 0.0393(3) 0.0503(3) 0.0422(3) 0.0039(2) -0.0069(2) 0.0191(2)
O1 0.071(3) 0.050(3) 0.038(3) 0.010(3) 0.001(2) 0.020(2)
O2 0.072(4) 0.054(3) 0.042(3) 0.001(3) 0.000(3) 0.017(3)
O3 0.078(4) 0.056(3) 0.064(4) 0.013(3) 0.008(3) 0.032(3)
O4 0.043(3) 0.062(3) 0.050(3) -0.013(3) -0.018(2) 0.022(3)
O5 0.062(4) 0.092(4) 0.071(4) 0.007(3) -0.009(3) 0.040(3)
O6 0.090(5) 0.179(8) 0.080(5) 0.020(5) -0.037(4) 0.038(5)
Br1 0.1071(7) 0.0675(5) 0.0490(5) -0.0003(5) -0.0052(5) 0.0131(4)
Br2 0.2350(17) 0.1388(11) 0.1236(11) -0.1209(12) -0.0456(10) 0.0531(9)
C1 0.048(5) 0.051(5) 0.043(5) -0.001(4) 0.011(4) 0.022(4)
C2 0.039(4) 0.052(4) 0.037(4) 0.000(4) 0.002(3) 0.024(4)
C3 0.054(5) 0.060(5) 0.046(5) 0.000(4) 0.004(4) 0.026(4)
C4 0.084(6) 0.076(6) 0.057(6) 0.014(5) 0.005(5) 0.046(5)
C5 0.077(6) 0.080(6) 0.035(5) 0.000(5) -0.001(4) 0.024(5)
C6 0.043(4) 0.050(4) 0.050(5) -0.005(4) -0.005(4) 0.025(4)
C7 0.050(5) 0.062(5) 0.038(4) 0.005(4) 0.002(3) 0.028(4)
C8 0.069(5) 0.045(4) 0.037(4) 0.002(4) 0.008(4) 0.018(4)
C9 0.128(8) 0.054(5) 0.080(7) -0.005(6) -0.035(6) 0.028(5)
C10 0.230(14) 0.036(5) 0.099(9) 0.012(7) -0.017(9) 0.028(6)
C11 0.149(11) 0.080(8) 0.109(10) 0.051(8) 0.047(8) 0.062(7)
C12 0.093(8) 0.095(7) 0.126(9) 0.014(7) -0.007(6) 0.074(7)
C13 0.070(6) 0.061(5) 0.093(7) -0.002(5) -0.004(5) 0.049(5)
C14 0.042(4) 0.048(4) 0.029(4) 0.000(4) -0.005(3) 0.018(3)
C15 0.060(5) 0.060(5) 0.040(5) -0.010(4) -0.007(4) 0.024(4)
C16 0.047(5) 0.112(8) 0.064(6) -0.014(5) 0.005(4) 0.053(6)
C17 0.046(5) 0.113(8) 0.049(5) 0.021(6) -0.003(4) 0.025(5)
C18 0.065(6) 0.073(6) 0.050(5) 0.017(5) 0.006(4) 0.029(4)
C19 0.054(5) 0.052(5) 0.044(5) -0.006(4) 0.006(4) 0.018(4)
C20 0.046(5) 0.069(5) 0.051(5) -0.001(4) -0.006(4) 0.033(4)
C21 0.065(6) 0.097(7) 0.060(6) 0.001(6) 0.003(5) 0.019(5)
C22 0.056(7) 0.134(9) 0.096(8) -0.010(7) 0.015(6) 0.038(7)
C23 0.059(7) 0.090(8) 0.114(9) -0.020(6) -0.017(6) 0.064(7)
C24 0.087(7) 0.062(6) 0.088(7) -0.007(6) -0.024(6) 0.020(5)
C25 0.052(5) 0.066(5) 0.071(6) 0.002(5) 0.001(4) 0.018(5)
C26 0.039(5) 0.080(6) 0.036(5) -0.009(5) 0.003(4) 0.013(4)
C27 0.043(5) 0.099(7) 0.030(4) -0.008(5) -0.003(4) 0.015(5)
C28 0.051(6) 0.142(10) 0.043(6) 0.008(7) -0.007(4) 0.018(6)
C29 0.062(8) 0.207(16) 0.062(7) -0.005(11) -0.026(6) 0.003(10)
C30 0.072(10) 0.237(18) 0.057(8) -0.067(12) -0.010(6) 0.005(11)
C31 0.117(9) 0.132(9) 0.044(6) -0.073(8) -0.017(6) 0.021(6)
C32 0.069(6) 0.100(7) 0.040(5) -0.034(6) -0.009(4) 0.022(5)
C33 0.047(5) 0.034(4) 0.054(5) -0.005(4) -0.012(4) 0.006(4)
C34 0.066(6) 0.070(5) 0.054(5) 0.009(5) 0.009(5) 0.027(4)
C35 0.105(8) 0.072(6) 0.059(6) -0.010(6) 0.023(6) 0.019(5)
C36 0.114(10) 0.063(6) 0.087(8) -0.012(7) 0.049(7) 0.004(6)
C37 0.061(7) 0.080(7) 0.147(11) 0.008(6) 0.054(8) 0.019(8)
C38 0.058(6) 0.061(5) 0.090(7) 0.004(5) 0.003(5) 0.024(5)
C39 0.046(5) 0.054(4) 0.041(4) 0.003(4) -0.007(4) 0.020(4)
C40 0.090(7) 0.082(6) 0.095(7) -0.017(6) -0.041(6) 0.052(6)
C41 0.089(8) 0.099(8) 0.116(9) -0.038(6) -0.042(6) 0.050(7)
C42 0.078(7) 0.117(8) 0.079(7) -0.005(6) -0.015(5) 0.065(6)
C43 0.098(8) 0.093(7) 0.107(8) -0.012(6) -0.025(6) 0.070(6)
C44 0.078(6) 0.085(6) 0.084(7) -0.020(5) -0.031(5) 0.051(5)
C45 0.043(4) 0.047(4) 0.043(5) -0.002(4) 0.002(4) 0.009(4)
C46 0.082(6) 0.069(6) 0.076(6) 0.026(5) -0.005(5) 0.028(5)
C47 0.113(8) 0.072(7) 0.098(8) 0.026(6) -0.030(7) 0.016(6)
C48 0.062(6) 0.089(7) 0.111(10) 0.036(5) -0.017(6) -0.012(7)
C49 0.083(7) 0.147(10) 0.062(7) 0.034(7) 0.012(6) 0.001(7)
C50 0.059(5) 0.076(6) 0.063(6) 0.015(5) 0.008(4) 0.017(5)

loop_
_atom_type_symbol
_atom_type_description
_atom_type_scat_dispersion_real
_atom_type_scat_dispersion_imag
_atom_type_scat_source
C C 0.0033 0.0016 'International Tables Vol C Tables 4.2.6.8 and 6.1.1.4'
H H 0.0000 0.0000 'International Tables Vol C Tables 4.2.6.8 and 6.1.1.4'
O O 0.0106 0.0060 'International Tables Vol C Tables 4.2.6.8 and 6.1.1.4'
Sn Sn -0.6537 1.4246 'International Tables Vol C Tables 4.2.6.8 and 6.1.1.4'
Br Br -0.2901 2.4595 'International Tables Vol C Tables 4.2.6.8 and 6.1.1.4'

loop_
_geom_angle_atom_site_label_1
_geom_angle_atom_site_label_2
_geom_angle_atom_site_label_3
_geom_angle
O1 Sn1 C8 95.4(2)
O1 Sn1 C20 108.9(2)
C8 Sn1 C20 111.4(3)
O1 Sn1 C14 107.4(2)
C8 Sn1 C14 114.5(3)
C20 Sn1 C14 116.8(3)
C45 Sn2 O4 106.3(2)
C45 Sn2 C33 125.0(3)
O4 Sn2 C33 100.3(2)
C45 Sn2 C39 112.4(3)
O4 Sn2 C39 95.2(2)
C33 Sn2 C39 112.0(3)
C1 O1 Sn1 113.8(4)
C3 O3 H3 109.5
C26 O4 Sn2 113.3(5)
C28 O6 H6 109.5
O2 C1 O1 122.2(7)
O2 C1 C2 120.8(7)
O1 C1 C2 116.9(6)
C7 C2 C3 119.5(6)
C7 C2 C1 120.2(6)
C3 C2 C1 120.3(6)
O3 C3 C2 123.2(7)
O3 C3 C4 117.6(7)
C2 C3 C4 119.2(7)
C5 C4 C3 119.7(7)
C5 C4 H4 120.1
C3 C4 H4 120.1
C6 C5 C4 120.3(7)
C6 C5 H5 119.9
C4 C5 H5 119.9
C5 C6 C7 120.3(7)
C5 C6 Br1 120.3(6)
C7 C6 Br1 119.4(5)
C6 C7 C2 120.9(6)
C6 C7 H7 119.6
C2 C7 H7 119.6
C9 C8 C13 115.9(7)
C9 C8 Sn1 124.1(6)
C13 C8 Sn1 120.1(5)
C8 C9 C10 122.7(9)
C8 C9 H9 118.6
C10 C9 H9 118.6
C11 C10 C9 119.0(10)
C11 C10 H10 120.5
C9 C10 H10 120.5
C12 C11 C10 121.0(9)
C12 C11 H11 119.5
C10 C11 H11 119.5
C11 C12 C13 120.0(9)
C11 C12 H12 120.0
C13 C12 H12 120.0
C12 C13 C8 121.4(8)
C12 C13 H13 119.3
C8 C13 H13 119.3
C19 C14 C15 118.6(6)
C19 C14 Sn1 121.8(5)
C15 C14 Sn1 119.6(5)
C14 C15 C16 119.0(7)
C14 C15 H15 120.5
C16 C15 H15 120.5
C17 C16 C15 120.4(7)
C17 C16 H16 119.8
C15 C16 H16 119.8
C18 C17 C16 120.0(8)
C18 C17 H17 120.0
C16 C17 H17 120.0
C17 C18 C19 121.3(8)
C17 C18 H18 119.4
C19 C18 H18 119.4
C18 C19 C14 120.8(7)
C18 C19 H19 119.6
C14 C19 H19 119.6
C21 C20 C25 117.9(7)
C21 C20 Sn1 121.6(6)
C25 C20 Sn1 120.4(6)
C20 C21 C22 122.2(8)
C20 C21 H21 118.9
C22 C21 H21 118.9
C23 C22 C21 119.0(9)
C23 C22 H22 120.5
C21 C22 H22 120.5
C24 C23 C22 121.4(9)
C24 C23 H23 119.3
C22 C23 H23 119.3
C23 C24 C25 120.0(8)
C23 C24 H24 120.0
C25 C24 H24 120.0
C20 C25 C24 119.3(7)
C20 C25 H25 120.3
C24 C25 H25 120.3
O5 C26 O4 122.8(7)
O5 C26 C27 120.7(8)
O4 C26 C27 116.6(8)
C32 C27 C28 120.0(9)
C32 C27 C26 119.7(8)
C28 C27 C26 120.3(9)
O6 C28 C27 122.0(10)
O6 C28 C29 119.5(10)
C27 C28 C29 118.5(11)
C30 C29 C28 119.7(15)
C30 C29 H29 120.1
C28 C29 H29 120.1
C29 C30 C31 123.2(16)
C29 C30 H30 118.4
C31 C30 H30 118.4
C30 C31 C32 119.0(12)
C30 C31 Br2 122.5(10)
C32 C31 Br2 118.4(9)
C31 C32 C27 119.4(9)
C31 C32 H32 120.3
C27 C32 H32 120.3
C38 C33 C34 118.5(7)
C38 C33 Sn2 118.5(6)
C34 C33 Sn2 122.9(6)
C33 C34 C35 121.2(8)
C33 C34 H34 119.4
C35 C34 H34 119.4
C36 C35 C34 119.9(10)
C36 C35 H35 120.1
C34 C35 H35 120.1
C35 C36 C37 120.8(10)
C35 C36 H36 119.6
C37 C36 H36 119.6
C36 C37 C38 119.2(10)
C36 C37 H37 120.4
C38 C37 H37 120.4
C33 C38 C37 120.3(9)
C33 C38 H38 119.8
C37 C38 H38 119.8
C44 C39 C40 117.3(7)
C44 C39 Sn2 121.0(6)
C40 C39 Sn2 121.7(6)
C39 C40 C41 121.1(8)
C39 C40 H40 119.4
C41 C40 H40 119.4
C42 C41 C40 120.7(9)
C42 C41 H41 119.7
C40 C41 H41 119.7
C43 C42 C41 119.3(9)
C43 C42 H42 120.4
C41 C42 H42 120.4
C42 C43 C44 120.2(8)
C42 C43 H43 119.9
C44 C43 H43 119.9
C39 C44 C43 121.4(8)
C39 C44 H44 119.3
C43 C44 H44 119.3
C50 C45 C46 118.1(7)
C50 C45 Sn2 120.1(6)
C46 C45 Sn2 121.8(6)
C47 C46 C45 121.1(9)
C47 C46 H46 119.4
C45 C46 H46 119.4
C48 C47 C46 119.6(10)
C48 C47 H47 120.2
C46 C47 H47 120.2
C47 C48 C49 121.1(10)
C47 C48 H48 119.4
C49 C48 H48 119.4
C48 C49 C50 119.5(9)
C48 C49 H49 120.3
C50 C49 H49 120.3
C45 C50 C49 120.6(8)
C45 C50 H50 119.7
C49 C50 H50 119.7

loop_
_geom_bond_atom_site_label_1
_geom_bond_atom_site_label_2
_geom_bond_distance
Sn1 O1 2.045(4)
Sn1 C8 2.110(7)
Sn1 C20 2.112(7)
Sn1 C14 2.115(7)
Sn2 C45 2.082(7)
Sn2 O4 2.087(4)
Sn2 C33 2.116(7)
Sn2 C39 2.117(7)
O1 C1 1.283(7)
O2 C1 1.246(7)
O3 C3 1.340(7)
O3 H3 0.8200
O4 C26 1.274(8)
O5 C26 1.231(8)
O6 C28 1.311(11)
O6 H6 0.8200
Br1 C6 1.894(7)
Br2 C31 1.910(11)
C1 C2 1.470(9)
C2 C7 1.375(8)
C2 C3 1.390(9)
C3 C4 1.394(9)
C4 C5 1.383(9)
C4 H4 0.9300
C5 C6 1.361(9)
C5 H5 0.9300
C6 C7 1.366(8)
C7 H7 0.9300
C8 C9 1.344(9)
C8 C13 1.396(9)
C9 C10 1.374(11)
C9 H9 0.9300
C10 C11 1.336(13)
C10 H10 0.9300
C11 C12 1.334(12)
C11 H11 0.9300
C12 C13 1.354(10)
C12 H12 0.9300
C13 H13 0.9300
C14 C19 1.372(8)
C14 C15 1.387(8)
C15 C16 1.391(10)
C15 H15 0.9300
C16 C17 1.370(10)
C16 H16 0.9300
C17 C18 1.324(10)
C17 H17 0.9300
C18 C19 1.366(9)
C18 H18 0.9300
C19 H19 0.9300
C20 C21 1.369(10)
C20 C25 1.381(9)
C21 C22 1.376(11)
C21 H21 0.9300
C22 C23 1.344(11)
C22 H22 0.9300
C23 C24 1.344(11)
C23 H23 0.9300
C24 C25 1.411(10)
C24 H24 0.9300
C25 H25 0.9300
C26 C27 1.486(10)
C27 C32 1.390(10)
C27 C28 1.401(11)
C28 C29 1.404(15)
C29 C30 1.325(17)
C29 H29 0.9300
C30 C31 1.366(16)
C30 H30 0.9300
C31 C32 1.386(11)
C32 H32 0.9300
C33 C38 1.368(10)
C33 C34 1.373(9)
C34 C35 1.379(10)
C34 H34 0.9300
C35 C36 1.341(12)
C35 H35 0.9300
C36 C37 1.368(13)
C36 H36 0.9300
C37 C38 1.400(11)
C37 H37 0.9300
C38 H38 0.9300
C39 C44 1.358(9)
C39 C40 1.368(9)
C40 C41 1.372(10)
C40 H40 0.9300
C41 C42 1.353(10)
C41 H41 0.9300
C42 C43 1.340(10)
C42 H42 0.9300
C43 C44 1.388(10)
C43 H43 0.9300
C44 H44 0.9300
C45 C50 1.348(9)
C45 C46 1.384(9)
C46 C47 1.360(11)
C46 H46 0.9300
C47 C48 1.339(12)
C47 H47 0.9300
C48 C49 1.347(12)
C48 H48 0.9300
C49 C50 1.387(11)
C49 H49 0.9300
C50 H50 0.9300

loop_
_geom_hbond_atom_site_label_D
_geom_hbond_atom_site_label_H
_geom_hbond_atom_site_label_A
_geom_hbond_distance_DH
_geom_hbond_distance_HA
_geom_hbond_distance_DA
_geom_hbond_angle_DHA
O3 H3 O2 0.82 1.86 2.583(8) 146
O6 H6 O5 0.82 1.86 2.583(9) 147

loop_
_cod_related_entry_id
_cod_related_entry_database
_cod_related_entry_code
1 ChemSpider 24739005
